data_8107174
loop_
_publ_author_name
'Xiong, Zhi-Qiang'
'Yang, Ling'
'Xiao, Shu-Zhen'
'Yang, Chen-Yu'
'Nie, Xu-Liang'

_publ_section_title
;
 Crystal structure of 3-acetyl-6-hydroxy-2H-chromen-2-one monohydrate,
 C11H10O5
;
_journal_issue 4
_journal_name_full 'Zeitschrift f\"ur Kristallographie - New Crystal Structures'
_journal_page_first 635
_journal_page_last 637
_journal_paper_doi 10.1515/ncrs-2022-0113
_journal_volume 237
_journal_year 2022
_chemical_formula_moiety 'C11 H8 O4, H2 O'
_chemical_formula_sum 'C11 H10 O5'
_chemical_formula_weight 222.19
_space_group_crystal_system monoclinic
_space_group_IT_number 14
_space_group_name_Hall '-P 2yn'
_space_group_name_H-M_alt 'P 1 21/n 1'
_atom_sites_solution_hydrogens mixed
_cell_angle_alpha 90
_cell_angle_beta 103.03
_cell_angle_gamma 90
_cell_formula_units_Z 4
_cell_length_a 7.041(3)
_cell_length_b 9.339(4)
_cell_length_c 15.614(6)
_cell_measurement_reflns_used 4722
_cell_measurement_temperature 296(2)
_cell_measurement_theta_max 29.50
_cell_measurement_theta_min 2.56
_cell_volume 1000.3(7)
_computing_cell_refinement 'APEX2, SAINT and SADABS [1]'
_computing_data_collection 'APEX2, SAINT and SADABS [1]'
_computing_data_reduction 'APEX2, SAINT and SADABS [1]'
_computing_molecular_graphics 'Diamond 4.0 [4]'
_computing_publication_material 'SHELXL-2014/7 (Sheldrick, 2014) [2,3]'
_computing_structure_refinement 'SHELXL-2014/7 (Sheldrick, 2014) [2,3]'
_computing_structure_solution 'SHELXL-2014/7 (Sheldrick, 2014) [2,3]'
_diffrn_ambient_temperature 296(2)
_diffrn_measured_fraction_theta_full 0.999
_diffrn_measured_fraction_theta_max 0.999
_diffrn_measurement_device_type 'Bruker APEX-II CCD'
_diffrn_measurement_method '\f and \w scans'
_diffrn_radiation_monochromator graphite
_diffrn_radiation_source 'sealed tube'
_diffrn_radiation_type MoK\a
_diffrn_radiation_wavelength 0.71073
_diffrn_reflns_av_R_equivalents 0.0279
_diffrn_reflns_av_unetI/netI 0.0189
_diffrn_reflns_Laue_measured_fraction_full 0.999
_diffrn_reflns_Laue_measured_fraction_max 0.999
_diffrn_reflns_limit_h_max 8
_diffrn_reflns_limit_h_min -8
_diffrn_reflns_limit_k_max 11
_diffrn_reflns_limit_k_min -11
_diffrn_reflns_limit_l_max 18
_diffrn_reflns_limit_l_min -18
_diffrn_reflns_number 7350
_diffrn_reflns_point_group_measured_fraction_full 0.999
_diffrn_reflns_point_group_measured_fraction_max 0.999
_diffrn_reflns_theta_full 25.242
_diffrn_reflns_theta_max 25.487
_diffrn_reflns_theta_min 2.559
_exptl_absorpt_coefficient_mu 0.118
_exptl_crystal_colour colorless
_exptl_crystal_density_diffrn 1.476
_exptl_crystal_description block
_exptl_crystal_F_000 464
_exptl_crystal_size_max 0.220
_exptl_crystal_size_mid 0.180
_exptl_crystal_size_min 0.140
_refine_diff_density_max 0.153
_refine_diff_density_min -0.183
_refine_diff_density_rms 0.040
_refine_ls_abs_structure_details
;
 Flack x determined using 1462 quotients [(I+)-(I-)]/[(I+)+(I-)]
 (Parsons, Flack and Wagner, Acta Crystallogr. B69 (2013) 249-259).
;
_refine_ls_extinction_coef 0.038(4)
_refine_ls_extinction_expression Fc^*^=kFc[1+0.001xFc^2^\l^3^/sin(2\q)]^-1/4^
_refine_ls_extinction_method 'SHELXL-2014/7 (Sheldrick 2014'
_refine_ls_goodness_of_fit_ref 1.082
_refine_ls_hydrogen_treatment mixed
_refine_ls_matrix_type full
_refine_ls_number_parameters 156
_refine_ls_number_reflns 1863
_refine_ls_number_restraints 0
_refine_ls_restrained_S_all 1.082
_refine_ls_R_factor_all 0.0399
_refine_ls_R_factor_gt 0.0337
_refine_ls_shift/su_max 0.001
_refine_ls_shift/su_mean 0.000
_refine_ls_structure_factor_coef Fsqd
_refine_ls_weighting_details 'w=1/[\s^2^(Fo^2^)+(0.0489P)^2^+0.2053P] where P=(Fo^2^+2Fc^2^)/3'
_refine_ls_weighting_scheme calc
_refine_ls_wR_factor_gt 0.0908
_refine_ls_wR_factor_ref 0.0994
_reflns_Friedel_coverage 0.000
_reflns_Friedel_fraction_full .
_reflns_Friedel_fraction_max .
_reflns_number_gt 1602
_reflns_number_total 1863
_reflns_threshold_expression 'I > 2\s(I)'
_cod_data_source_file suppl_j_ncrs-2022-0113_suppl.cif
_cod_data_source_block 1
_cod_original_cell_volume 1000.2(7)
_cod_original_sg_symbol_H-M 'P 21/n'
_cod_database_code 8107174
_shelx_space_group_comment
;
The symmetry employed for this shelxl refinement is uniquely defined
by the following loop, which should always be used as a source of
symmetry information in preference to the above space-group names.
They are only intended as comments.
;
_shelx_estimated_absorpt_t_min 0.974
_shelx_estimated_absorpt_t_max 0.984

loop_
_space_group_symop_operation_xyz
'x, y, z'
'-x+1/2, y+1/2, -z+1/2'
'-x, -y, -z'
'x-1/2, -y-1/2, z-1/2'

loop_
_atom_site_label
_atom_site_type_symbol
_atom_site_fract_x
_atom_site_fract_y
_atom_site_fract_z
_atom_site_U_iso_or_equiv
_atom_site_adp_type
_atom_site_occupancy
_atom_site_site_symmetry_order
_atom_site_calc_flag
_atom_site_refinement_flags_posn
_atom_site_refinement_flags_adp
_atom_site_refinement_flags_occupancy
_atom_site_disorder_assembly
_atom_site_disorder_group
C1 C 0.78081(17) 0.49077(13) 1.06464(8) 0.0366(3) Uani 1 1 d . . . . .
C2 C 0.82995(18) 0.54412(14) 1.14887(8) 0.0410(3) Uani 1 1 d . . . . .
H2 H 0.8407 0.4840 1.1972 0.049 Uiso 1 1 calc R U . . .
C3 C 0.86312(19) 0.69068(15) 1.15975(9) 0.0430(3) Uani 1 1 d . . . . .
C4 C 0.8470(2) 0.77999(15) 1.08616(10) 0.0488(4) Uani 1 1 d . . . . .
H4 H 0.8702 0.8777 1.0938 0.059 Uiso 1 1 calc R U . . .
C5 C 0.7975(2) 0.72383(14) 1.00346(9) 0.0469(3) Uani 1 1 d . . . . .
H5 H 0.7869 0.7841 0.9552 0.056 Uiso 1 1 calc R U . . .
C6 C 0.76208(17) 0.57637(13) 0.98994(8) 0.0386(3) Uani 1 1 d . . . . .
C7 C 0.70984(18) 0.50902(14) 0.90658(8) 0.0401(3) Uani 1 1 d . . . . .
H7 H 0.6962 0.5652 0.8564 0.048 Uiso 1 1 calc R U . . .
C8 C 0.67881(17) 0.36563(14) 0.89704(8) 0.0380(3) Uani 1 1 d . . . . .
C9 C 0.62521(19) 0.29659(14) 0.80899(9) 0.0425(3) Uani 1 1 d . . . . .
C10 C 0.5842(3) 0.39028(16) 0.72915(9) 0.0556(4) Uani 1 1 d . . . . .
H10A H 0.5380 0.3326 0.6778 0.083 Uiso 1 1 calc R U . . .
H10B H 0.7015 0.4387 0.7243 0.083 Uiso 1 1 calc R U . . .
H10C H 0.4866 0.4596 0.7342 0.083 Uiso 1 1 calc R U . . .
C11 C 0.69916(18) 0.27724(14) 0.97565(8) 0.0412(3) Uani 1 1 d . . . . .
O1 O 0.74949(13) 0.34547(9) 1.05587(6) 0.0437(3) Uani 1 1 d . . . . .
O2 O 0.67556(17) 0.14944(10) 0.97957(7) 0.0582(3) Uani 1 1 d . . . . .
O3 O 0.61438(19) 0.16768(11) 0.80055(7) 0.0657(3) Uani 1 1 d . . . . .
O4 O 0.91200(18) 0.75279(11) 1.23927(6) 0.0580(3) Uani 1 1 d . . . . .
H4A H 0.9245 0.6911 1.2775 0.087 Uiso 1 1 calc R U . . .
O5 O 0.9441(2) 0.56954(13) 0.36617(8) 0.0645(4) Uani 1 1 d . . . . .
H1W H 0.906(3) 0.587(2) 0.4106(15) 0.084(7) Uiso 1 1 d . . . . .
H2W H 1.008(3) 0.497(3) 0.3737(15) 0.101(8) Uiso 1 1 d . . . . .

loop_
_atom_site_aniso_label
_atom_site_aniso_U_11
_atom_site_aniso_U_22
_atom_site_aniso_U_33
_atom_site_aniso_U_23
_atom_site_aniso_U_13
_atom_site_aniso_U_12
C1 0.0336(6) 0.0361(6) 0.0411(7) 0.0016(5) 0.0102(5) 0.0007(5)
C2 0.0430(7) 0.0441(7) 0.0363(7) 0.0029(5) 0.0095(5) -0.0005(5)
C3 0.0437(7) 0.0437(7) 0.0417(7) -0.0037(6) 0.0096(5) 0.0014(5)
C4 0.0609(9) 0.0350(7) 0.0498(8) -0.0004(6) 0.0109(6) 0.0030(6)
C5 0.0589(8) 0.0380(7) 0.0435(7) 0.0060(6) 0.0111(6) 0.0063(6)
C6 0.0386(6) 0.0385(7) 0.0385(7) 0.0031(5) 0.0084(5) 0.0053(5)
C7 0.0426(7) 0.0408(7) 0.0368(7) 0.0059(5) 0.0090(5) 0.0050(5)
C8 0.0364(6) 0.0414(7) 0.0367(7) 0.0019(5) 0.0095(5) 0.0013(5)
C9 0.0448(7) 0.0433(7) 0.0407(7) -0.0004(6) 0.0120(5) -0.0016(6)
C10 0.0775(10) 0.0529(9) 0.0361(7) -0.0004(6) 0.0120(7) 0.0007(7)
C11 0.0444(7) 0.0409(7) 0.0392(7) 0.0004(5) 0.0115(5) -0.0042(5)
O1 0.0580(6) 0.0376(5) 0.0353(5) 0.0018(4) 0.0100(4) -0.0063(4)
O2 0.0910(8) 0.0405(6) 0.0439(6) 0.0007(4) 0.0166(5) -0.0158(5)
O3 0.1058(9) 0.0435(6) 0.0462(6) -0.0042(5) 0.0135(6) -0.0099(6)
O4 0.0836(8) 0.0468(6) 0.0417(6) -0.0065(4) 0.0100(5) -0.0063(5)
O5 0.1026(10) 0.0517(7) 0.0419(6) 0.0003(5) 0.0217(6) 0.0201(6)

loop_
_atom_type_symbol
_atom_type_description
_atom_type_scat_dispersion_real
_atom_type_scat_dispersion_imag
_atom_type_scat_source
C C 0.0033 0.0016 'International Tables Vol C Tables 4.2.6.8 and 6.1.1.4'
H H 0.0000 0.0000 'International Tables Vol C Tables 4.2.6.8 and 6.1.1.4'
O O 0.0106 0.0060 'International Tables Vol C Tables 4.2.6.8 and 6.1.1.4'

loop_
_geom_angle_atom_site_label_1
_geom_angle_atom_site_label_2
_geom_angle_atom_site_label_3
_geom_angle
_geom_angle_site_symmetry_1
_geom_angle_site_symmetry_3
C2 C1 O1 116.88(11) . .
C2 C1 C6 123.20(12) . .
O1 C1 C6 119.91(11) . .
C1 C2 C3 118.15(12) . .
O4 C3 C2 122.57(12) . .
O4 C3 C4 117.18(13) . .
C2 C3 C4 120.25(13) . .
C5 C4 C3 120.18(13) . .
C4 C5 C6 121.14(13) . .
C1 C6 C5 117.08(12) . .
C1 C6 C7 117.99(12) . .
C5 C6 C7 124.93(12) . .
C8 C7 C6 122.67(12) . .
C7 C8 C11 118.82(12) . .
C7 C8 C9 121.94(11) . .
C11 C8 C9 119.24(12) . .
O3 C9 C8 121.84(12) . .
O3 C9 C10 119.65(13) . .
C8 C9 C10 118.51(12) . .
O2 C11 O1 114.87(11) . .
O2 C11 C8 127.78(12) . .
O1 C11 C8 117.34(11) . .
C1 O1 C11 123.27(10) . .

loop_
_geom_bond_atom_site_label_1
_geom_bond_atom_site_label_2
_geom_bond_distance
_geom_bond_site_symmetry_2
C1 C2 1.3757(19) .
C1 O1 1.3765(16) .
C1 C6 1.3955(18) .
C2 C3 1.392(2) .
C3 O4 1.3430(16) .
C3 C4 1.404(2) .
C4 C5 1.364(2) .
C5 C6 1.4068(19) .
C6 C7 1.4174(19) .
C7 C8 1.3596(19) .
C8 C11 1.4592(18) .
C8 C9 1.4880(18) .
C9 O3 1.2116(17) .
C9 C10 1.4969(19) .
C11 O2 1.2085(17) .
C11 O1 1.3786(16) .

loop_
_geom_hbond_atom_site_label_D
_geom_hbond_atom_site_label_H
_geom_hbond_atom_site_label_A
_geom_hbond_distance_DH
_geom_hbond_distance_HA
_geom_hbond_distance_DA
_geom_hbond_angle_DHA
_geom_hbond_site_symmetry_A
O5 H2W O3 0.81(3) 2.15(2) 2.8193(19) 141(2) 4_665
O5 H2W O2 0.81(3) 2.26(2) 2.9447(18) 143(2) 4_665
O5 H1W O2 0.82(2) 2.01(2) 2.8255(18) 174(2) 2_656
O4 H4A O5 0.82 1.77 2.5892(17) 174.8 1_556
C10 H10B O3 0.96 2.57 3.446(2) 151.0 2_656
C2 H2 O3 0.93 2.63 3.3753(19) 137.5 4_666
